data_7233531
loop_
_publ_author_name
'Navasardyan, Mger A.'
'Kuz'mina, Lyudmila G.'
'Churakov, Andrei V.'

_publ_section_title
;
 Unusual isomorphism in crystals of organic solvates with hydrazine and
 water
;
_journal_issue 38
_journal_name_full CrystEngComm
_journal_page_first 5693
_journal_paper_doi 10.1039/C9CE00978G
_journal_volume 21
_journal_year 2019
_chemical_formula_moiety
;
C16 H36 N, C2 H3 O2, 0.902(H4 N2), 0.049(H4 O2)
;
_chemical_formula_sum 'C18 H42.8 N2.8 O2.1'
_chemical_formula_weight 332.16
_chemical_properties_physical Moisture-sensitive,Hygroscopic
_space_group_crystal_system orthorhombic
_space_group_IT_number 56
_space_group_name_Hall '-P 2ab 2ac'
_space_group_name_H-M_alt 'P c c n'
_symmetry_space_group_name_Hall '-P 2ab 2ac'
_symmetry_space_group_name_H-M 'P c c n'
_atom_sites_solution_hydrogens mixed
_atom_sites_solution_primary difmap
_audit_creation_method SHELXL-2016/6
_audit_update_record
;
2019-08-14 deposited with the CCDC.    2019-08-28 downloaded from the CCDC.
;
_cell_angle_alpha 90
_cell_angle_beta 90
_cell_angle_gamma 90
_cell_formula_units_Z 8
_cell_length_a 16.7939(4)
_cell_length_b 17.0018(5)
_cell_length_c 15.0341(3)
_cell_measurement_reflns_used 9411
_cell_measurement_temperature 100(2)
_cell_measurement_theta_max 30.515
_cell_measurement_theta_min 2.963
_cell_volume 4292.63(18)
_computing_structure_refinement 'SHELXL-2016/6 (Sheldrick, 2016)'
_diffrn_ambient_temperature 100(2)
_diffrn_measured_fraction_theta_full 0.995
_diffrn_measured_fraction_theta_max 0.996
_diffrn_measurement_device_type 'Bruker SMART Photon II'
_diffrn_measurement_method \w
_diffrn_radiation_type MoK\a
_diffrn_radiation_wavelength 0.71073
_diffrn_reflns_av_R_equivalents 0.0222
_diffrn_reflns_av_unetI/netI 0.0133
_diffrn_reflns_Laue_measured_fraction_full 0.995
_diffrn_reflns_Laue_measured_fraction_max 0.996
_diffrn_reflns_limit_h_max 20
_diffrn_reflns_limit_h_min -21
_diffrn_reflns_limit_k_max 21
_diffrn_reflns_limit_k_min -21
_diffrn_reflns_limit_l_max 19
_diffrn_reflns_limit_l_min -19
_diffrn_reflns_number 38229
_diffrn_reflns_point_group_measured_fraction_full 0.995
_diffrn_reflns_point_group_measured_fraction_max 0.996
_diffrn_reflns_theta_full 25.242
_diffrn_reflns_theta_max 26.999
_diffrn_reflns_theta_min 2.963
_exptl_absorpt_coefficient_mu 0.067
_exptl_absorpt_correction_type multi-scan
_exptl_absorpt_process_details 'SADABS (Bruker, 2008)'
_exptl_crystal_colour colourless
_exptl_crystal_density_diffrn 1.028
_exptl_crystal_description prism
_exptl_crystal_F_000 1498
_exptl_crystal_size_max 0.300
_exptl_crystal_size_mid 0.300
_exptl_crystal_size_min 0.200
_exptl_transmission_factor_max 0.9705
_exptl_transmission_factor_min 0.9025
_refine_diff_density_max 0.502
_refine_diff_density_min -0.216
_refine_diff_density_rms 0.037
_refine_ls_extinction_method none
_refine_ls_goodness_of_fit_ref 1.028
_refine_ls_hydrogen_treatment mixed
_refine_ls_matrix_type full
_refine_ls_number_parameters 377
_refine_ls_number_reflns 4665
_refine_ls_number_restraints 9
_refine_ls_restrained_S_all 1.031
_refine_ls_R_factor_all 0.0548
_refine_ls_R_factor_gt 0.0481
_refine_ls_shift/su_max 0.000
_refine_ls_shift/su_mean 0.000
_refine_ls_structure_factor_coef Fsqd
_refine_ls_weighting_details 'w=1/[\s^2^(Fo^2^)+(0.0634P)^2^+1.8354P] where P=(Fo^2^+2Fc^2^)/3'
_refine_ls_weighting_scheme calc
_refine_ls_wR_factor_gt 0.1236
_refine_ls_wR_factor_ref 0.1295
_reflns_Friedel_coverage 0.000
_reflns_number_gt 4086
_reflns_number_total 4665
_reflns_threshold_expression 'I > 2\s(I)'
_cod_data_source_file c9ce00978g2.cif
_cod_data_source_block A
_cod_depositor_comments 'Adding full bibliography for 7233530--7233532.cif.'
_cod_original_formula_sum 'C18 H42.80 N2.80 O2.10'
_cod_database_code 7233531
_shelx_shelxl_version_number 2016/6
_shelx_space_group_comment
;
The symmetry employed for this shelxl refinement is uniquely defined
by the following loop, which should always be used as a source of
symmetry information in preference to the above space-group names.
They are only intended as comments.
;
_shelx_estimated_absorpt_t_min 0.980
_shelx_estimated_absorpt_t_max 0.987

loop_
_space_group_symop_operation_xyz
'x, y, z'
'-x+1/2, -y+1/2, z'
'-x, y+1/2, -z+1/2'
'x+1/2, -y, -z+1/2'
'-x, -y, -z'
'x-1/2, y-1/2, -z'
'x, -y-1/2, z-1/2'
'-x-1/2, y, z-1/2'

loop_
_atom_site_label
_atom_site_type_symbol
_atom_site_fract_x
_atom_site_fract_y
_atom_site_fract_z
_atom_site_U_iso_or_equiv
_atom_site_adp_type
_atom_site_occupancy
_atom_site_site_symmetry_order
_atom_site_calc_flag
_atom_site_refinement_flags_posn
_atom_site_refinement_flags_adp
_atom_site_refinement_flags_occupancy
_atom_site_disorder_assembly
_atom_site_disorder_group
N3 N 0.41502(5) 0.40791(6) 0.34859(6) 0.0198(2) Uani 1 1 d . . . . .
C11 C 0.32841(7) 0.38110(7) 0.35391(8) 0.0228(2) Uani 1 1 d . . . . .
C12 C 0.29095(8) 0.38656(9) 0.44539(9) 0.0320(3) Uani 1 1 d . . . . .
C13 C 0.20584(7) 0.35538(8) 0.44335(10) 0.0296(3) Uani 1 1 d . . . . .
C14 C 0.16350(9) 0.36761(15) 0.53152(12) 0.0561(5) Uani 1 1 d D . . . .
C21 C 0.42577(7) 0.48910(7) 0.38931(8) 0.0210(2) Uani 1 1 d . . . . .
C22 C 0.37721(7) 0.55399(7) 0.34682(9) 0.0264(3) Uani 1 1 d . . . . .
C23 C 0.38732(9) 0.62938(8) 0.40036(10) 0.0323(3) Uani 1 1 d . . . . .
C24 C 0.34762(11) 0.69952(9) 0.35711(15) 0.0492(4) Uani 1 1 d . . . . .
C31 C 0.43648(7) 0.40762(7) 0.25024(7) 0.0224(2) Uani 1 1 d . . . . .
C32 C 0.52256(7) 0.42873(8) 0.23074(8) 0.0262(3) Uani 1 1 d . . . . .
C33 C 0.54279(8) 0.41872(9) 0.13296(9) 0.0310(3) Uani 1 1 d . . . . .
C34 C 0.63092(9) 0.43391(10) 0.11605(10) 0.0395(3) Uani 1 1 d . . . . .
C41 C 0.46937(7) 0.35358(7) 0.40136(8) 0.0223(2) Uani 1 1 d . . . . .
C42 C 0.47653(8) 0.27060(7) 0.36542(9) 0.0272(3) Uani 1 1 d . . . . .
C43 C 0.53199(8) 0.22140(8) 0.42306(9) 0.0313(3) Uani 1 1 d . . . . .
C44 C 0.53358(10) 0.13612(9) 0.39290(10) 0.0384(3) Uani 1 1 d . . . . .
H111 H 0.2995(8) 0.4131(8) 0.3110(9) 0.023(3) Uiso 1 1 d . . . . .
H112 H 0.3292(9) 0.3263(9) 0.3291(10) 0.027(4) Uiso 1 1 d . . . . .
H121 H 0.3204(10) 0.3566(10) 0.4877(12) 0.044(5) Uiso 1 1 d . . . . .
H122 H 0.2904(11) 0.4422(12) 0.4664(13) 0.052(5) Uiso 1 1 d . . . . .
H131 H 0.2038(11) 0.3015(12) 0.4249(13) 0.056(5) Uiso 1 1 d . . . . .
H132 H 0.1763(11) 0.3827(11) 0.3959(12) 0.043(5) Uiso 1 1 d . . . . .
H141 H 0.152(2) 0.4259(12) 0.539(2) 0.147(14) Uiso 1 1 d D . . . .
H142 H 0.1951(13) 0.3481(14) 0.5822(14) 0.087(8) Uiso 1 1 d D . . . .
H143 H 0.1110(10) 0.3410(11) 0.5349(14) 0.060(6) Uiso 1 1 d D . . . .
H211 H 0.4822(9) 0.4998(8) 0.3858(9) 0.023(3) Uiso 1 1 d . . . . .
H212 H 0.4120(8) 0.4827(8) 0.4500(9) 0.019(3) Uiso 1 1 d . . . . .
H221 H 0.3955(10) 0.5632(10) 0.2866(11) 0.037(4) Uiso 1 1 d . . . . .
H222 H 0.3218(11) 0.5409(10) 0.3420(11) 0.042(4) Uiso 1 1 d . . . . .
H231 H 0.3668(12) 0.6204(11) 0.4581(14) 0.055(5) Uiso 1 1 d . . . . .
H232 H 0.4427(11) 0.6405(10) 0.4082(12) 0.044(5) Uiso 1 1 d . . . . .
H241 H 0.2910(15) 0.6894(14) 0.3478(16) 0.077(7) Uiso 1 1 d . . . . .
H242 H 0.3723(15) 0.7138(15) 0.2951(18) 0.087(8) Uiso 1 1 d . . . . .
H243 H 0.3524(11) 0.7467(13) 0.3949(13) 0.059(5) Uiso 1 1 d . . . . .
H311 H 0.4243(8) 0.3545(8) 0.2285(9) 0.022(3) Uiso 1 1 d . . . . .
H312 H 0.4001(9) 0.4435(9) 0.2220(10) 0.024(3) Uiso 1 1 d . . . . .
H321 H 0.5332(9) 0.4836(10) 0.2480(11) 0.035(4) Uiso 1 1 d . . . . .
H322 H 0.5581(10) 0.3956(10) 0.2651(11) 0.038(4) Uiso 1 1 d . . . . .
H331 H 0.5287(9) 0.3651(10) 0.1158(11) 0.036(4) Uiso 1 1 d . . . . .
H332 H 0.5089(11) 0.4538(11) 0.0991(12) 0.044(5) Uiso 1 1 d . . . . .
H341 H 0.6656(13) 0.3935(13) 0.1507(14) 0.064(6) Uiso 1 1 d . . . . .
H342 H 0.6457(12) 0.4858(13) 0.1360(13) 0.057(5) Uiso 1 1 d . . . . .
H343 H 0.6420(13) 0.4293(13) 0.0547(16) 0.066(6) Uiso 1 1 d . . . . .
H411 H 0.4484(8) 0.3533(8) 0.4622(10) 0.023(3) Uiso 1 1 d . . . . .
H412 H 0.5210(9) 0.3800(9) 0.4037(9) 0.023(3) Uiso 1 1 d . . . . .
H421 H 0.4250(10) 0.2460(10) 0.3624(10) 0.037(4) Uiso 1 1 d . . . . .
H422 H 0.4971(10) 0.2709(9) 0.3033(11) 0.038(4) Uiso 1 1 d . . . . .
H431 H 0.5844(11) 0.2448(11) 0.4203(12) 0.048(5) Uiso 1 1 d . . . . .
H432 H 0.5147(10) 0.2250(10) 0.4862(12) 0.045(5) Uiso 1 1 d . . . . .
H441 H 0.5487(13) 0.1336(13) 0.3288(15) 0.065(6) Uiso 1 1 d . . . . .
H442 H 0.5711(13) 0.1032(13) 0.4285(14) 0.065(6) Uiso 1 1 d . . . . .
H443 H 0.4773(12) 0.1131(12) 0.3983(13) 0.055(5) Uiso 1 1 d . . . . .
C1 C 0.19008(8) 0.51023(10) 0.14762(9) 0.0381(3) Uani 1 1 d . . . . .
C10 C 0.22895(10) 0.58984(13) 0.13575(12) 0.0553(5) Uani 1 1 d . . . . .
H103 H 0.268920 0.597712 0.182394 0.121(10) Uiso 1 1 calc R . . . .
H102 H 0.188389 0.631118 0.139835 0.115(10) Uiso 1 1 calc R . . . .
H101 H 0.254712 0.592231 0.077320 0.140(12) Uiso 1 1 calc R . . . .
O1 O 0.22304(8) 0.46257(8) 0.19950(8) 0.0589(4) Uani 1 1 d . . . . .
O2 O 0.12678(5) 0.49783(6) 0.10489(6) 0.0368(3) Uani 1 1 d . . . . .
N1 N 0.15686(11) 0.29998(13) 0.20005(13) 0.0564(5) Uani 0.902(4) 1 d D . P A 1
H11 H 0.1849(13) 0.3424(11) 0.2092(15) 0.050(6) Uiso 0.902(4) 1 d D . P A 1
H12 H 0.185(2) 0.275(2) 0.161(2) 0.139(15) Uiso 0.902(4) 1 d D . P A 1
N2 N 0.08523(10) 0.32687(11) 0.15207(12) 0.0507(5) Uani 0.902(4) 1 d D . P A 1
H21 H 0.0916(12) 0.3722(10) 0.1369(13) 0.039(5) Uiso 0.902(4) 1 d D . P A 1
H22 H 0.0521(14) 0.3296(16) 0.1912(15) 0.076(8) Uiso 0.902(4) 1 d D . P A 1
O10 O 0.2034(5) 0.2845(5) 0.2307(6) 0.022(3) Uiso 0.098(4) 1 d . . P A 2
H1 H 0.208443 0.330766 0.222721 0.034 Uiso 0.098(4) 1 d R U P A 2
H2 H 0.241353 0.256126 0.230691 0.034 Uiso 0.098(4) 1 d R U P A 2

loop_
_atom_site_aniso_label
_atom_site_aniso_U_11
_atom_site_aniso_U_22
_atom_site_aniso_U_33
_atom_site_aniso_U_23
_atom_site_aniso_U_13
_atom_site_aniso_U_12
N3 0.0186(5) 0.0221(5) 0.0188(4) -0.0003(3) -0.0016(3) -0.0018(3)
C11 0.0179(5) 0.0246(6) 0.0261(6) -0.0002(4) -0.0040(4) -0.0036(4)
C12 0.0226(6) 0.0461(8) 0.0273(6) 0.0033(6) -0.0002(5) -0.0111(5)
C13 0.0196(6) 0.0280(7) 0.0413(7) 0.0007(5) -0.0002(5) -0.0032(5)
C14 0.0267(7) 0.1016(16) 0.0399(8) 0.0152(9) 0.0028(6) -0.0191(9)
C21 0.0202(5) 0.0221(6) 0.0206(5) -0.0027(4) 0.0006(4) -0.0035(4)
C22 0.0249(6) 0.0246(6) 0.0296(6) -0.0021(5) -0.0020(5) -0.0005(5)
C23 0.0329(7) 0.0266(6) 0.0373(7) -0.0058(5) 0.0014(6) -0.0009(5)
C24 0.0429(9) 0.0273(7) 0.0772(12) -0.0111(8) -0.0153(9) 0.0069(6)
C31 0.0254(6) 0.0249(6) 0.0168(5) -0.0009(4) -0.0019(4) 0.0002(5)
C32 0.0272(6) 0.0305(7) 0.0210(6) -0.0015(5) 0.0016(5) -0.0040(5)
C33 0.0338(7) 0.0359(7) 0.0233(6) -0.0046(5) 0.0035(5) -0.0021(6)
C34 0.0394(8) 0.0473(9) 0.0318(7) -0.0067(6) 0.0119(6) -0.0102(7)
C41 0.0199(5) 0.0260(6) 0.0211(5) 0.0023(4) -0.0025(4) 0.0001(4)
C42 0.0263(6) 0.0263(6) 0.0290(6) 0.0007(5) -0.0036(5) 0.0016(5)
C43 0.0291(6) 0.0308(7) 0.0341(7) 0.0056(5) -0.0035(5) 0.0029(5)
C44 0.0434(8) 0.0334(7) 0.0384(8) 0.0045(6) 0.0015(6) 0.0126(6)
C1 0.0291(7) 0.0594(9) 0.0258(6) -0.0106(6) -0.0047(5) 0.0162(6)
C10 0.0367(8) 0.0829(14) 0.0463(10) 0.0023(9) -0.0079(7) -0.0039(8)
O1 0.0618(8) 0.0650(8) 0.0499(7) -0.0106(6) -0.0322(6) 0.0223(6)
O2 0.0269(5) 0.0572(6) 0.0264(5) -0.0085(4) -0.0050(4) 0.0123(4)
N1 0.0410(10) 0.0722(13) 0.0560(11) 0.0219(9) 0.0070(8) 0.0123(9)
N2 0.0388(8) 0.0534(11) 0.0598(10) 0.0142(8) 0.0134(7) 0.0038(7)

loop_
_atom_type_symbol
_atom_type_description
_atom_type_scat_dispersion_real
_atom_type_scat_dispersion_imag
_atom_type_scat_source
C C 0.0033 0.0016 'International Tables Vol C Tables 4.2.6.8 and 6.1.1.4'
H H 0.0000 0.0000 'International Tables Vol C Tables 4.2.6.8 and 6.1.1.4'
N N 0.0061 0.0033 'International Tables Vol C Tables 4.2.6.8 and 6.1.1.4'
O O 0.0106 0.0060 'International Tables Vol C Tables 4.2.6.8 and 6.1.1.4'

loop_
_geom_angle_atom_site_label_1
_geom_angle_atom_site_label_2
_geom_angle_atom_site_label_3
_geom_angle
C21 N3 C41 105.66(8)
C21 N3 C31 111.47(9)
C41 N3 C31 111.26(9)
C21 N3 C11 111.29(9)
C41 N3 C11 111.28(9)
C31 N3 C11 106.00(8)
C12 C11 N3 115.15(9)
C12 C11 H111 111.1(8)
N3 C11 H111 105.9(8)
C12 C11 H112 113.6(8)
N3 C11 H112 104.2(8)
H111 C11 H112 106.2(12)
C11 C12 C13 110.46(11)
C11 C12 H121 111.0(11)
C13 C12 H121 108.3(10)
C11 C12 H122 110.4(11)
C13 C12 H122 109.2(11)
H121 C12 H122 107.4(15)
C14 C13 C12 111.95(12)
C14 C13 H131 111.5(12)
C12 C13 H131 111.8(12)
C14 C13 H132 109.3(10)
C12 C13 H132 108.8(10)
H131 C13 H132 103.0(16)
C13 C14 H141 109(2)
C13 C14 H142 112.1(15)
H141 C14 H142 111(3)
C13 C14 H143 113.5(12)
H141 C14 H143 105(2)
H142 C14 H143 106.6(19)
C22 C21 N3 115.33(9)
C22 C21 H211 111.6(8)
N3 C21 H211 105.4(8)
C22 C21 H212 111.0(8)
N3 C21 H212 104.8(8)
H211 C21 H212 108.2(12)
C21 C22 C23 109.29(10)
C21 C22 H221 110.0(10)
C23 C22 H221 108.8(10)
C21 C22 H222 112.7(10)
C23 C22 H222 110.0(10)
H221 C22 H222 105.9(14)
C24 C23 C22 112.77(12)
C24 C23 H231 111.2(12)
C22 C23 H231 108.0(12)
C24 C23 H232 109.0(11)
C22 C23 H232 109.9(11)
H231 C23 H232 105.9(16)
C23 C24 H241 110.6(14)
C23 C24 H242 113.0(14)
H241 C24 H242 107(2)
C23 C24 H243 110.9(12)
H241 C24 H243 107.8(18)
H242 C24 H243 106.9(18)
C32 C31 N3 114.35(9)
C32 C31 H311 110.6(8)
N3 C31 H311 106.0(8)
C32 C31 H312 111.7(9)
N3 C31 H312 106.0(9)
H311 C31 H312 107.7(12)
C31 C32 C33 111.94(10)
C31 C32 H321 110.2(9)
C33 C32 H321 108.7(10)
C31 C32 H322 110.3(10)
C33 C32 H322 108.2(10)
H321 C32 H322 107.4(13)
C32 C33 C34 111.10(11)
C32 C33 H331 107.8(10)
C34 C33 H331 110.5(10)
C32 C33 H332 108.0(11)
C34 C33 H332 112.3(11)
H331 C33 H332 107.0(14)
C33 C34 H341 110.4(12)
C33 C34 H342 110.7(12)
H341 C34 H342 107.7(17)
C33 C34 H343 109.9(13)
H341 C34 H343 108.9(17)
H342 C34 H343 109.2(18)
C42 C41 N3 115.27(9)
C42 C41 H411 110.9(8)
N3 C41 H411 105.9(8)
C42 C41 H412 111.7(8)
N3 C41 H412 105.8(8)
H411 C41 H412 106.7(12)
C41 C42 C43 110.92(11)
C41 C42 H421 110.5(10)
C43 C42 H421 109.8(10)
C41 C42 H422 111.0(9)
C43 C42 H422 108.9(10)
H421 C42 H422 105.6(14)
C44 C43 C42 111.42(12)
C44 C43 H431 111.3(11)
C42 C43 H431 107.9(11)
C44 C43 H432 110.4(10)
C42 C43 H432 109.4(10)
H431 C43 H432 106.3(15)
C43 C44 H441 109.5(13)
C43 C44 H442 112.7(12)
H441 C44 H442 109.4(17)
C43 C44 H443 108.9(11)
H441 C44 H443 107.2(17)
H442 C44 H443 109.0(16)
O1 C1 O2 125.58(16)
O1 C1 C10 117.45(14)
O2 C1 C10 116.97(14)
C1 C10 H103 109.5
C1 C10 H102 109.5
H103 C10 H102 109.5
C1 C10 H101 109.5
H103 C10 H101 109.5
H102 C10 H101 109.5
N2 N1 H11 105.1(15)
N2 N1 H12 106(3)
H11 N1 H12 102(3)
N1 N2 H21 108.9(14)
N1 N2 H22 102.9(19)
H21 N2 H22 104(2)
H1 O10 H2 120.5

loop_
_geom_bond_atom_site_label_1
_geom_bond_atom_site_label_2
_geom_bond_distance
N3 C21 1.5208(14)
N3 C41 1.5217(14)
N3 C31 1.5218(14)
N3 C11 1.5265(14)
C11 C12 1.5152(17)
C11 H111 0.974(14)
C11 H112 1.004(15)
C12 C13 1.5248(16)
C12 H121 0.953(18)
C12 H122 1.00(2)
C13 C14 1.519(2)
C13 H131 0.96(2)
C13 H132 0.985(18)
C14 H141 1.017(19)
C14 H142 0.986(17)
C14 H143 0.992(16)
C21 C22 1.5133(17)
C21 H211 0.967(14)
C21 H212 0.947(14)
C22 C23 1.5231(17)
C22 H221 0.968(17)
C22 H222 0.959(18)
C23 C24 1.513(2)
C23 H231 0.95(2)
C23 H232 0.957(19)
C24 H241 0.98(2)
C24 H242 1.05(3)
C24 H243 0.99(2)
C31 C32 1.5180(17)
C31 H311 0.982(14)
C31 H312 0.963(15)
C32 C33 1.5184(17)
C32 H321 0.985(17)
C32 H322 0.970(18)
C33 C34 1.524(2)
C33 H331 0.977(17)
C33 H332 0.969(19)
C34 H341 1.04(2)
C34 H342 0.96(2)
C34 H343 0.94(2)
C41 C42 1.5155(17)
C41 H411 0.980(15)
C41 H412 0.977(15)
C42 C43 1.5224(17)
C42 H421 0.962(17)
C42 H422 0.996(17)
C43 C44 1.520(2)
C43 H431 0.967(19)
C43 H432 0.994(18)
C44 H441 1.00(2)
C44 H442 1.00(2)
C44 H443 1.03(2)
C1 O1 1.2535(19)
C1 O2 1.2597(17)
C1 C10 1.513(3)
C10 H103 0.9800
C10 H102 0.9800
C10 H101 0.9800
N1 N2 1.475(2)
N1 H11 0.873(16)
N1 H12 0.862(19)
N2 H21 0.811(16)
N2 H22 0.811(17)
O10 H1 0.8001
O10 H2 0.7999

loop_
_geom_hbond_atom_site_label_D
_geom_hbond_atom_site_label_H
_geom_hbond_atom_site_label_A
_geom_hbond_distance_DH
_geom_hbond_distance_HA
_geom_hbond_distance_DA
_geom_hbond_angle_DHA
N1 H11 O1 0.873(16) 2.145(17) 2.979(3) 160(2)
N2 H21 O2 0.811(16) 2.268(16) 3.072(2) 171.6(19)
O10 H1 O1 0.80 2.28 3.081(9) 179.8

loop_
_geom_torsion_atom_site_label_1
_geom_torsion_atom_site_label_2
_geom_torsion_atom_site_label_3
_geom_torsion_atom_site_label_4
_geom_torsion
H11 N1 N2 H21 11(2)
H11 N1 N2 H22 -99(3)
H12 N1 N2 H21 -97(3)
H12 N1 N2 H22 153(3)
